data_7037070
loop_
_publ_author_name
'Kohrt, Sonja'
'Dachwitz, Steffen'
'Daniliuc, Constantin G.'
'Kehr, Gerald'
'Erker, Gerhard'

_publ_section_title
;
 Stabilized borata-alkene formation: structural features, reactions and
 the role of the counter cation.
;
_journal_issue 48
_journal_name_full 'Dalton transactions (Cambridge, England : 2003)'
_journal_page_first 21032
_journal_page_last 21040
_journal_paper_doi 10.1039/c5dt04058b
_journal_volume 44
_journal_year 2015
_chemical_formula_sum 'C56 H50 B F13 Li N O'
_chemical_formula_weight 1017.72
_space_group_crystal_system triclinic
_space_group_IT_number 2
_space_group_name_Hall '-P 1'
_space_group_name_H-M_alt 'P -1'
_symmetry_space_group_name_Hall '-P 1'
_symmetry_space_group_name_H-M 'P -1'
_atom_sites_solution_hydrogens mixed
_audit_update_record
;
2015-10-15 deposited with the CCDC.
2015-11-04 downloaded from the CCDC.
;
_cell_angle_alpha 90.6950(10)
_cell_angle_beta 110.3370(10)
_cell_angle_gamma 116.5010(10)
_cell_formula_units_Z 2
_cell_length_a 13.8630(6)
_cell_length_b 14.0401(6)
_cell_length_c 15.2449(5)
_cell_measurement_reflns_used 9996
_cell_measurement_temperature 100.(2)
_cell_measurement_theta_max 26.3944
_cell_measurement_theta_min 2.4101
_cell_volume 2440.00(17)
_computing_cell_refinement 'SAINT V8.34A (Bruker AXS Inc., 2013)'
_computing_data_collection
;
APEX2 v.2014.1-1 (Bruker AXS Inc., 2014)

;
_computing_data_reduction 'SAINT V8.34A (Bruker AXS Inc., 2013)'
_computing_molecular_graphics 'XP (Sheldrick, 2014)'
_computing_publication_material 'SHELXL-2014 (Sheldrick, 2014)'
_computing_structure_refinement 'SHELXL-2014/7 (Sheldrick, 2014)'
_computing_structure_solution 'SHELXL-2014 (Sheldrick, 2014)'
_diffrn_ambient_temperature 100.(2)
_diffrn_detector_area_resol_mean 10.4167
_diffrn_measured_fraction_theta_full 0.998
_diffrn_measured_fraction_theta_max 0.998
_diffrn_measurement_device_type 'Bruker D8 Venture PHOTON 100 CMOS'
_diffrn_measurement_method 'omega and phi scans'
_diffrn_radiation_monochromator 'MX mirror'
_diffrn_radiation_type 'Mo K\a'
_diffrn_radiation_wavelength 0.71073
_diffrn_reflns_av_R_equivalents 0.0638
_diffrn_reflns_av_unetI/netI 0.0467
_diffrn_reflns_limit_h_max 16
_diffrn_reflns_limit_h_min -16
_diffrn_reflns_limit_k_max 16
_diffrn_reflns_limit_k_min -16
_diffrn_reflns_limit_l_max 18
_diffrn_reflns_limit_l_min -17
_diffrn_reflns_number 40956
_diffrn_reflns_theta_full 25.35
_diffrn_reflns_theta_max 25.35
_diffrn_reflns_theta_min 2.41
_diffrn_source 'Mo ImS'
_diffrn_source_type 'micro focus tube'
_exptl_absorpt_coefficient_mu 0.115
_exptl_absorpt_correction_T_max 0.99
_exptl_absorpt_correction_T_min 0.94
_exptl_absorpt_correction_type multi-scan
_exptl_absorpt_process_details
;
Bruker AXS (2014). SADABS, Version 2014/2, Bruker AXS Inc., Madison, Wisconsin,
USA.
;
_exptl_crystal_colour colourless
_exptl_crystal_density_diffrn 1.385
_exptl_crystal_density_method 'not measured'
_exptl_crystal_description prism
_exptl_crystal_F_000 1052
_exptl_crystal_size_max 0.180
_exptl_crystal_size_mid 0.098
_exptl_crystal_size_min 0.097
_refine_diff_density_max 0.308
_refine_diff_density_min -0.370
_refine_ls_extinction_method none
_refine_ls_goodness_of_fit_ref 1.040
_refine_ls_hydrogen_treatment mixed
_refine_ls_matrix_type full
_refine_ls_number_parameters 669
_refine_ls_number_reflns 8919
_refine_ls_number_restraints 0
_refine_ls_restrained_S_all 1.040
_refine_ls_R_factor_all 0.0756
_refine_ls_R_factor_gt 0.0490
_refine_ls_shift/su_max 0.001
_refine_ls_shift/su_mean 0.000
_refine_ls_structure_factor_coef Fsqd
_refine_ls_weighting_details 'w=1/[\s^2^(Fo^2^)+(0.0459P)^2^+1.8764P] where P=(Fo^2^+2Fc^2^)/3'
_refine_ls_weighting_scheme calc
_refine_ls_wR_factor_gt 0.1050
_refine_ls_wR_factor_ref 0.1165
_reflns_number_gt 6651
_reflns_number_total 8919
_reflns_threshold_expression 'I > 2\s(I)'
_cod_data_source_file c5dt04058b2.cif
_cod_data_source_block erk8032
_cod_depositor_comments 'Adding full bibliography for 7037063--7037071.cif.'
_cod_database_code 7037070

loop_
_space_group_symop_operation_xyz
'x, y, z'
'-x, -y, -z'

loop_
_atom_site_type_symbol
_atom_site_label
_atom_site_fract_x
_atom_site_fract_y
_atom_site_fract_z
_atom_site_U_iso_or_equiv
_atom_site_adp_type
_atom_site_calc_flag
_atom_site_refinement_flags_adp
_atom_site_refinement_flags_posn
_atom_site_occupancy
Li Li1 0.6134(3) 0.8685(3) 0.7465(3) 0.0219(9) Uani d . . 1
B B1 0.4704(2) 0.62622(19) 0.71265(17) 0.0130(5) Uani d . . 1
C C1 0.16689(19) 0.45505(17) 0.64487(15) 0.0159(5) Uani d . . 1
F F1 -0.13973(12) 0.28759(13) 0.18798(10) 0.0396(4) Uani d . . 1
N N1 0.72417(16) 1.03194(14) 0.77106(13) 0.0147(4) Uani d . . 1
H H1 0.776(2) 1.032(2) 0.7473(18) 0.028(7) Uiso d . . 1
O O1 0.54079(12) 0.72613(11) 0.67761(10) 0.0122(3) Uani d . . 1
C C2 0.26155(19) 0.45001(17) 0.64534(15) 0.0141(5) Uani d . . 1
H H2 0.2752 0.3903 0.6595 0.017 Uiso calc U R 1
F F2 -0.04662(14) 0.22909(12) 0.13710(10) 0.0419(4) Uani d . . 1
C C3 0.34372(18) 0.54921(17) 0.62103(15) 0.0122(4) Uani d . . 1
C C3A 0.27564(18) 0.61180(17) 0.59822(14) 0.0130(4) Uani d . . 1
F F3 -0.03816(13) 0.38248(12) 0.11269(10) 0.0380(4) Uani d . . 1
C C4 0.29910(19) 0.70887(17) 0.56667(15) 0.0157(5) Uani d . . 1
H H4 0.3676 0.747 0.5539 0.019 Uiso calc U R 1
C C5 0.2214(2) 0.75023(19) 0.55374(16) 0.0195(5) Uani d . . 1
H H5 0.2374 0.8169 0.5325 0.023 Uiso calc U R 1
C C6 0.1211(2) 0.69466(19) 0.57176(16) 0.0201(5) Uani d . . 1
H H6 0.0694 0.7241 0.5631 0.024 Uiso calc U R 1
C C7 0.0952(2) 0.59708(19) 0.60206(16) 0.0190(5) Uani d . . 1
H H7 0.0257 0.5591 0.6135 0.023 Uiso calc U R 1
C C7A 0.17251(18) 0.55530(17) 0.61556(15) 0.0147(5) Uani d . . 1
C C8 0.0710(2) 0.37587(18) 0.67383(16) 0.0202(5) Uani d . . 1
H H8 -0.0046 0.3722 0.6313 0.024 Uiso calc U R 1
C C9 0.0563(2) 0.26161(19) 0.66246(19) 0.0293(6) Uani d . . 1
H H9A 0.0425 0.2369 0.5967 0.044 Uiso calc U R 1
H H9B -0.0107 0.2122 0.6768 0.044 Uiso calc U R 1
H H9C 0.1276 0.2622 0.7066 0.044 Uiso calc U R 1
C C10 0.0964(2) 0.4185(2) 0.77643(17) 0.0278(6) Uani d . . 1
H H10A 0.1651 0.4146 0.8203 0.042 Uiso calc U R 1
H H10B 0.0284 0.3742 0.7915 0.042 Uiso calc U R 1
H H10C 0.1122 0.4941 0.7833 0.042 Uiso calc U R 1
C C33 0.55000(18) 0.70409(17) 0.59320(15) 0.0124(4) Uani d . . 1
C C32 0.47365(18) 0.61317(17) 0.52773(15) 0.0137(5) Uani d . . 1
H H32 0.4859 0.6071 0.4708 0.016 Uiso calc U R 1
C C31 0.37011(18) 0.51965(17) 0.53586(14) 0.0123(4) Uani d . . 1
H H31 0.3932 0.4619 0.5517 0.015 Uiso calc U R 1
C C11 0.44277(18) 0.66336(17) 0.80045(15) 0.0127(4) Uani d . . 1
C C12 0.44216(19) 0.75896(17) 0.82201(15) 0.0145(5) Uani d . . 1
F F12 0.47559(11) 0.83916(9) 0.77045(9) 0.0177(3) Uani d . . 1
C C13 0.4139(2) 0.78536(18) 0.89340(16) 0.0194(5) Uani d . . 1
F F13 0.41718(13) 0.88176(11) 0.90825(10) 0.0290(3) Uani d . . 1
C C14 0.3832(2) 0.7121(2) 0.95016(16) 0.0213(5) Uani d . . 1
F F14 0.35469(13) 0.73422(12) 1.02053(10) 0.0343(4) Uani d . . 1
C C15 0.3825(2) 0.61524(19) 0.93349(16) 0.0198(5) Uani d . . 1
F F15 0.35398(13) 0.54225(11) 0.98927(9) 0.0293(3) Uani d . . 1
C C16 0.41192(19) 0.59311(17) 0.86160(15) 0.0157(5) Uani d . . 1
F F16 0.40984(12) 0.49625(10) 0.85212(9) 0.0208(3) Uani d . . 1
C C21 0.56429(18) 0.58016(17) 0.76076(14) 0.0131(5) Uani d . . 1
C C22 0.6711(2) 0.65347(18) 0.83271(16) 0.0168(5) Uani d . . 1
F F22 0.69378(11) 0.75796(10) 0.85755(9) 0.0222(3) Uani d . . 1
C C23 0.7582(2) 0.6304(2) 0.88564(16) 0.0218(5) Uani d . . 1
F F23 0.85716(12) 0.70699(12) 0.95544(10) 0.0347(4) Uani d . . 1
C C24 0.7418(2) 0.5267(2) 0.86700(17) 0.0227(5) Uani d . . 1
F F24 0.82390(13) 0.50057(13) 0.91832(10) 0.0341(4) Uani d . . 1
C C25 0.6391(2) 0.45061(19) 0.79626(16) 0.0190(5) Uani d . . 1
F F25 0.62102(13) 0.34862(11) 0.77633(10) 0.0276(3) Uani d . . 1
C C26 0.55454(19) 0.47798(17) 0.74601(15) 0.0148(5) Uani d . . 1
F F26 0.45541(11) 0.39477(10) 0.67983(9) 0.0184(3) Uani d . . 1
C C51 0.65569(19) 0.79062(17) 0.58326(15) 0.0156(5) Uani d . . 1
C C52 0.6517(2) 0.81493(19) 0.49409(17) 0.0236(5) Uani d . . 1
H H52 0.5799 0.7784 0.4396 0.028 Uiso calc U R 1
C C53 0.7517(2) 0.8921(2) 0.48417(19) 0.0331(7) Uani d . . 1
H H53 0.7484 0.907 0.4229 0.04 Uiso calc U R 1
C C54 0.8565(2) 0.9475(2) 0.5634(2) 0.0342(7) Uani d . . 1
H H54 0.9247 1.0008 0.5566 0.041 Uiso calc U R 1
C C55 0.8612(2) 0.92492(19) 0.65216(18) 0.0253(6) Uani d . . 1
H H55 0.9327 0.9631 0.7067 0.03 Uiso calc U R 1
C C56 0.7619(2) 0.84659(18) 0.66196(17) 0.0191(5) Uani d . . 1
H H56 0.7663 0.8309 0.7232 0.023 Uiso calc U R 1
C C41 0.26300(18) 0.46998(17) 0.44225(15) 0.0123(4) Uani d . . 1
C C42 0.18748(19) 0.35822(17) 0.41931(16) 0.0164(5) Uani d . . 1
H H42 0.2029 0.3142 0.4631 0.02 Uiso calc U R 1
C C43 0.0905(2) 0.31049(18) 0.33381(16) 0.0177(5) Uani d . . 1
H H43 0.0403 0.2342 0.3192 0.021 Uiso calc U R 1
C C44 0.06652(19) 0.37369(18) 0.26951(15) 0.0166(5) Uani d . . 1
C C45 0.13997(19) 0.48527(18) 0.29128(15) 0.0171(5) Uani d . . 1
H H45 0.1237 0.5291 0.2476 0.021 Uiso calc U R 1
C C46 0.23686(19) 0.53215(17) 0.37684(15) 0.0150(5) Uani d . . 1
H H46 0.2867 0.6085 0.3913 0.018 Uiso calc U R 1
C C47 -0.0382(2) 0.32009(19) 0.17739(17) 0.0237(5) Uani d . . 1
C C61 0.79742(19) 1.08153(18) 0.87597(15) 0.0168(5) Uani d . . 1
C C62 0.8782(2) 1.20369(17) 0.89113(16) 0.0182(5) Uani d . . 1
H H62A 0.9156 1.2353 0.9603 0.022 Uiso calc U R 1
H H62B 0.9412 1.215 0.8692 0.022 Uiso calc U R 1
C C63 0.8147(2) 1.26321(18) 0.83866(16) 0.0213(5) Uani d . . 1
H H63A 0.871 1.3414 0.8501 0.026 Uiso calc U R 1
H H63B 0.7543 1.256 0.8624 0.026 Uiso calc U R 1
C C64 0.7574(2) 1.21502(18) 0.73248(16) 0.0204(5) Uani d . . 1
H H64A 0.8191 1.2267 0.7089 0.025 Uiso calc U R 1
H H64B 0.7155 1.2537 0.6983 0.025 Uiso calc U R 1
C C65 0.6705(2) 1.09323(18) 0.70927(16) 0.0188(5) Uani d . . 1
C C66 0.8739(2) 1.02693(19) 0.91119(17) 0.0258(6) Uani d . . 1
H H66A 0.8237 0.9491 0.9048 0.039 Uiso calc U R 1
H H66B 0.9264 1.0593 0.9784 0.039 Uiso calc U R 1
H H66C 0.9206 1.0374 0.8729 0.039 Uiso calc U R 1
C C67 0.7190(2) 1.0571(2) 0.93144(17) 0.0244(6) Uani d . . 1
H H67A 0.6728 1.0951 0.9123 0.037 Uiso calc U R 1
H H67B 0.7678 1.0817 1.0 0.037 Uiso calc U R 1
H H67C 0.6661 0.9787 0.9177 0.037 Uiso calc U R 1
C C68 0.5572(2) 1.0752(2) 0.7184(2) 0.0304(6) Uani d . . 1
H H68A 0.5038 0.9971 0.7065 0.046 Uiso calc U R 1
H H68B 0.5196 1.1082 0.6716 0.046 Uiso calc U R 1
H H68C 0.5757 1.1087 0.7829 0.046 Uiso calc U R 1
C C69 0.6404(2) 1.0456(2) 0.60714(17) 0.0313(6) Uani d . . 1
H H69A 0.7111 1.052 0.6013 0.047 Uiso calc U R 1
H H69B 0.6096 1.0853 0.5634 0.047 Uiso calc U R 1
H H69C 0.581 0.9688 0.591 0.047 Uiso calc U R 1
C C71 0.2579(3) 0.0630(2) 0.7924(2) 0.0429(7) Uani d . . 1
C C72 0.3486(3) 0.1624(2) 0.8013(2) 0.0434(7) Uani d . . 1
H H72 0.4004 0.1682 0.7716 0.052 Uiso calc U R 1
C C73 0.3671(3) 0.2560(2) 0.8532(2) 0.0362(7) Uani d . . 1
H H73 0.4266 0.325 0.8536 0.043 Uiso calc U R 1
C C74 0.2991(3) 0.2491(2) 0.9041(2) 0.0428(7) Uani d . . 1
H H74 0.3147 0.3121 0.9426 0.051 Uiso calc U R 1
C C75 0.2102(3) 0.1507(3) 0.8977(2) 0.0538(9) Uani d . . 1
H H75 0.1605 0.1448 0.9296 0.065 Uiso calc U R 1
C C76 0.1910(3) 0.0567(3) 0.8436(2) 0.0501(8) Uani d . . 1
H H76 0.1308 -0.0123 0.8424 0.06 Uiso calc U R 1
C C77 0.2369(3) -0.0390(2) 0.7339(2) 0.0511(8) Uani d . . 1
H H77A 0.1644 -0.0657 0.6765 0.077 Uiso calc U R 1
H H77B 0.2298 -0.0952 0.7725 0.077 Uiso calc U R 1
H H77C 0.303 -0.0213 0.7154 0.077 Uiso calc U R 1

loop_
_atom_site_aniso_label
_atom_site_aniso_U_11
_atom_site_aniso_U_22
_atom_site_aniso_U_33
_atom_site_aniso_U_12
_atom_site_aniso_U_13
_atom_site_aniso_U_23
Li1 0.020(2) 0.0136(19) 0.028(2) 0.0042(17) 0.0101(17) -0.0023(16)
B1 0.0155(13) 0.0099(12) 0.0150(12) 0.0059(10) 0.0080(10) 0.0035(10)
C1 0.0157(12) 0.0140(11) 0.0135(11) 0.0042(10) 0.0048(9) -0.0006(9)
F1 0.0163(8) 0.0563(11) 0.0283(8) 0.0069(7) 0.0037(6) 0.0013(7)
N1 0.0135(10) 0.0138(10) 0.0158(10) 0.0077(8) 0.0029(8) 0.0002(7)
O1 0.0133(8) 0.0109(7) 0.0124(7) 0.0044(6) 0.0072(6) 0.0010(6)
C2 0.0144(11) 0.0114(11) 0.0132(11) 0.0042(9) 0.0047(9) 0.0001(8)
F2 0.0468(10) 0.0351(9) 0.0247(8) 0.0178(8) -0.0035(7) -0.0146(7)
C3 0.0124(11) 0.0125(11) 0.0136(11) 0.0065(9) 0.0064(9) 0.0011(8)
C3A 0.0121(11) 0.0150(11) 0.0092(10) 0.0055(9) 0.0025(9) -0.0023(8)
F3 0.0357(9) 0.0363(9) 0.0181(7) 0.0065(7) -0.0008(7) 0.0065(6)
C4 0.0151(12) 0.0169(12) 0.0144(11) 0.0071(10) 0.0059(9) 0.0017(9)
C5 0.0237(13) 0.0188(12) 0.0165(12) 0.0119(11) 0.0064(10) 0.0042(9)
C6 0.0213(13) 0.0250(13) 0.0197(12) 0.0171(11) 0.0064(10) 0.0019(10)
C7 0.0141(12) 0.0243(13) 0.0193(12) 0.0093(10) 0.0073(10) 0.0017(10)
C7A 0.0113(11) 0.0176(11) 0.0120(11) 0.0051(9) 0.0038(9) -0.0015(9)
C8 0.0148(12) 0.0190(12) 0.0202(12) 0.0028(10) 0.0069(10) 0.0033(10)
C9 0.0265(14) 0.0218(13) 0.0370(15) 0.0058(11) 0.0174(12) 0.0080(11)
C10 0.0242(14) 0.0307(14) 0.0266(14) 0.0069(12) 0.0164(11) 0.0073(11)
C33 0.0138(11) 0.0142(11) 0.0133(11) 0.0088(9) 0.0070(9) 0.0039(9)
C32 0.0141(11) 0.0189(12) 0.0132(11) 0.0103(10) 0.0077(9) 0.0035(9)
C31 0.0130(11) 0.0122(11) 0.0128(11) 0.0068(9) 0.0054(9) 0.0011(8)
C11 0.0078(11) 0.0135(11) 0.0130(11) 0.0040(9) 0.0015(9) 0.0000(9)
C12 0.0131(11) 0.0149(11) 0.0142(11) 0.0053(9) 0.0059(9) 0.0032(9)
F12 0.0216(7) 0.0128(6) 0.0218(7) 0.0087(6) 0.0115(6) 0.0043(5)
C13 0.0184(12) 0.0170(12) 0.0223(12) 0.0089(10) 0.0072(10) -0.0035(10)
F13 0.0364(9) 0.0218(8) 0.0367(8) 0.0165(7) 0.0200(7) -0.0024(6)
C14 0.0197(13) 0.0299(14) 0.0149(12) 0.0102(11) 0.0100(10) -0.0021(10)
F14 0.0441(9) 0.0440(9) 0.0279(8) 0.0227(8) 0.0266(7) 0.0021(7)
C15 0.0187(12) 0.0245(13) 0.0167(12) 0.0080(10) 0.0106(10) 0.0067(10)
F15 0.0387(9) 0.0333(8) 0.0224(7) 0.0152(7) 0.0218(7) 0.0126(6)
C16 0.0135(11) 0.0167(12) 0.0151(11) 0.0068(10) 0.0045(9) 0.0014(9)
F16 0.0296(8) 0.0166(7) 0.0237(7) 0.0133(6) 0.0157(6) 0.0088(5)
C21 0.0129(11) 0.0166(11) 0.0118(11) 0.0063(9) 0.0080(9) 0.0039(9)
C22 0.0176(12) 0.0161(12) 0.0184(12) 0.0072(10) 0.0103(10) 0.0032(9)
F22 0.0187(7) 0.0176(7) 0.0218(7) 0.0053(6) 0.0036(6) -0.0022(5)
C23 0.0119(12) 0.0314(14) 0.0174(12) 0.0090(11) 0.0028(10) 0.0025(10)
F23 0.0152(7) 0.0429(9) 0.0307(8) 0.0105(7) -0.0025(6) -0.0004(7)
C24 0.0190(13) 0.0402(15) 0.0219(13) 0.0225(12) 0.0108(11) 0.0140(11)
F24 0.0270(8) 0.0544(10) 0.0342(8) 0.0319(8) 0.0097(7) 0.0157(7)
C25 0.0257(13) 0.0240(13) 0.0209(12) 0.0178(11) 0.0160(11) 0.0101(10)
F25 0.0377(9) 0.0279(8) 0.0343(8) 0.0264(7) 0.0183(7) 0.0134(6)
C26 0.0160(12) 0.0181(12) 0.0127(11) 0.0079(10) 0.0085(9) 0.0027(9)
F26 0.0227(7) 0.0140(6) 0.0190(7) 0.0105(6) 0.0065(6) 0.0014(5)
C51 0.0181(12) 0.0133(11) 0.0190(12) 0.0085(10) 0.0103(10) 0.0014(9)
C52 0.0282(14) 0.0188(12) 0.0209(13) 0.0061(11) 0.0138(11) 0.0028(10)
C53 0.0428(17) 0.0243(14) 0.0309(15) 0.0066(13) 0.0260(14) 0.0064(11)
C54 0.0322(16) 0.0228(14) 0.0457(17) 0.0028(12) 0.0276(14) 0.0035(12)
C55 0.0189(13) 0.0207(13) 0.0334(14) 0.0051(11) 0.0133(11) -0.0028(11)
C56 0.0184(12) 0.0187(12) 0.0238(12) 0.0092(10) 0.0119(10) 0.0023(10)
C41 0.0142(11) 0.0139(11) 0.0136(11) 0.0087(9) 0.0082(9) 0.0004(8)
C42 0.0191(12) 0.0135(11) 0.0184(12) 0.0090(10) 0.0079(10) 0.0029(9)
C43 0.0169(12) 0.0122(11) 0.0206(12) 0.0047(10) 0.0069(10) -0.0008(9)
C44 0.0162(12) 0.0184(12) 0.0149(11) 0.0065(10) 0.0084(9) -0.0005(9)
C45 0.0191(12) 0.0205(12) 0.0147(11) 0.0105(10) 0.0084(10) 0.0056(9)
C46 0.0170(12) 0.0112(11) 0.0157(11) 0.0049(9) 0.0077(9) 0.0004(9)
C47 0.0244(14) 0.0216(13) 0.0194(12) 0.0072(11) 0.0077(11) -0.0001(10)
C61 0.0161(12) 0.0152(11) 0.0135(11) 0.0061(10) 0.0017(9) -0.0001(9)
C62 0.0173(12) 0.0143(12) 0.0172(12) 0.0045(10) 0.0046(10) -0.0018(9)
C63 0.0237(13) 0.0110(11) 0.0262(13) 0.0058(10) 0.0101(11) 0.0013(9)
C64 0.0201(13) 0.0158(12) 0.0247(13) 0.0088(10) 0.0078(10) 0.0073(10)
C65 0.0162(12) 0.0167(12) 0.0206(12) 0.0089(10) 0.0028(10) 0.0052(9)
C66 0.0255(14) 0.0201(13) 0.0223(13) 0.0108(11) -0.0005(11) 0.0031(10)
C67 0.0239(13) 0.0224(13) 0.0182(12) 0.0053(11) 0.0067(10) 0.0019(10)
C68 0.0196(13) 0.0241(14) 0.0474(17) 0.0119(11) 0.0107(12) 0.0159(12)
C69 0.0346(16) 0.0264(14) 0.0200(13) 0.0135(12) -0.0016(11) 0.0049(11)
C71 0.0455(19) 0.0318(16) 0.0472(18) 0.0143(15) 0.0194(15) 0.0136(14)
C72 0.0352(17) 0.0397(18) 0.0495(19) 0.0143(14) 0.0156(15) 0.0017(14)
C73 0.0391(17) 0.0281(15) 0.0361(16) 0.0131(13) 0.0131(13) 0.0072(12)
C74 0.0426(18) 0.0359(17) 0.0411(18) 0.0140(15) 0.0135(15) 0.0090(14)
C75 0.049(2) 0.064(2) 0.0452(19) 0.0243(18) 0.0192(16) 0.0126(17)
C76 0.0421(19) 0.0415(19) 0.049(2) 0.0124(16) 0.0094(16) 0.0130(15)
C77 0.055(2) 0.0314(17) 0.059(2) 0.0154(16) 0.0206(17) 0.0083(15)

loop_
_atom_type_symbol
_atom_type_description
_atom_type_scat_dispersion_real
_atom_type_scat_dispersion_imag
_atom_type_scat_source
C C 0.0033 0.0016 'International Tables Vol C Tables 4.2.6.8 and 6.1.1.4'
H H 0.0000 0.0000 'International Tables Vol C Tables 4.2.6.8 and 6.1.1.4'
Li Li -0.0003 0.0001 'International Tables Vol C Tables 4.2.6.8 and 6.1.1.4'
B B 0.0013 0.0007 'International Tables Vol C Tables 4.2.6.8 and 6.1.1.4'
N N 0.0061 0.0033 'International Tables Vol C Tables 4.2.6.8 and 6.1.1.4'
O O 0.0106 0.0060 'International Tables Vol C Tables 4.2.6.8 and 6.1.1.4'
F F 0.0171 0.0103 'International Tables Vol C Tables 4.2.6.8 and 6.1.1.4'

loop_
_geom_angle_atom_site_label_1
_geom_angle_atom_site_label_2
_geom_angle_atom_site_label_3
_geom_angle
O1 Li1 F12 91.44(17)
O1 Li1 N1 151.9(2)
F12 Li1 N1 111.59(19)
O1 Li1 F22 71.93(13)
F12 Li1 F22 101.30(16)
N1 Li1 F22 116.44(18)
O1 B1 C11 110.48(17)
O1 B1 C21 103.31(17)
C11 B1 C21 106.33(17)
O1 B1 C3 107.04(17)
C11 B1 C3 108.64(17)
C21 B1 C3 120.78(18)
C2 C1 C7A 108.43(19)
C2 C1 C8 127.9(2)
C7A C1 C8 123.6(2)
C65 N1 C61 118.32(17)
C65 N1 Li1 114.26(18)
C61 N1 Li1 112.92(17)
C65 N1 H1 103.7(16)
C61 N1 H1 104.5(17)
Li1 N1 H1 100.4(16)
C33 O1 B1 115.45(16)
C33 O1 Li1 122.04(17)
B1 O1 Li1 122.49(17)
C1 C2 C3 112.69(19)
C1 C2 H2 123.7
C3 C2 H2 123.7
C2 C3 C3A 101.20(17)
C2 C3 C31 112.09(17)
C3A C3 C31 113.50(17)
C2 C3 B1 113.60(17)
C3A C3 B1 107.67(17)
C31 C3 B1 108.65(17)
C4 C3A C7A 119.5(2)
C4 C3A C3 131.6(2)
C7A C3A C3 108.89(18)
C3A C4 C5 119.6(2)
C3A C4 H4 120.2
C5 C4 H4 120.2
C6 C5 C4 120.4(2)
C6 C5 H5 119.8
C4 C5 H5 119.8
C7 C6 C5 121.1(2)
C7 C6 H6 119.5
C5 C6 H6 119.5
C6 C7 C7A 119.0(2)
C6 C7 H7 120.5
C7A C7 H7 120.5
C7 C7A C3A 120.5(2)
C7 C7A C1 130.9(2)
C3A C7A C1 108.61(19)
C1 C8 C9 112.5(2)
C1 C8 C10 109.49(19)
C9 C8 C10 111.0(2)
C1 C8 H8 107.9
C9 C8 H8 107.9
C10 C8 H8 107.9
C8 C9 H9A 109.5
C8 C9 H9B 109.5
H9A C9 H9B 109.5
C8 C9 H9C 109.5
H9A C9 H9C 109.5
H9B C9 H9C 109.5
C8 C10 H10A 109.5
C8 C10 H10B 109.5
H10A C10 H10B 109.5
C8 C10 H10C 109.5
H10A C10 H10C 109.5
H10B C10 H10C 109.5
C32 C33 O1 123.59(19)
C32 C33 C51 122.89(19)
O1 C33 C51 113.49(17)
C33 C32 C31 125.79(19)
C33 C32 H32 117.1
C31 C32 H32 117.1
C32 C31 C41 112.85(17)
C32 C31 C3 111.96(17)
C41 C31 C3 113.09(17)
C32 C31 H31 106.1
C41 C31 H31 106.1
C3 C31 H31 106.1
C12 C11 C16 111.94(19)
C12 C11 B1 127.77(19)
C16 C11 B1 120.25(18)
C13 C12 F12 114.67(19)
C13 C12 C11 126.2(2)
F12 C12 C11 119.09(18)
C12 F12 Li1 116.25(17)
F13 C13 C14 120.2(2)
F13 C13 C12 121.0(2)
C14 C13 C12 118.8(2)
F14 C14 C13 120.9(2)
F14 C14 C15 120.7(2)
C13 C14 C15 118.4(2)
F15 C15 C16 120.0(2)
F15 C15 C14 119.5(2)
C16 C15 C14 120.5(2)
F16 C16 C15 115.68(19)
F16 C16 C11 120.16(19)
C15 C16 C11 124.2(2)
C26 C21 C22 112.0(2)
C26 C21 B1 131.63(19)
C22 C21 B1 116.26(19)
F22 C22 C23 114.9(2)
F22 C22 C21 119.38(19)
C23 C22 C21 125.7(2)
C22 F22 Li1 126.88(15)
F23 C23 C22 120.8(2)
F23 C23 C24 120.3(2)
C22 C23 C24 118.9(2)
F24 C24 C25 120.9(2)
F24 C24 C23 120.6(2)
C25 C24 C23 118.5(2)
F25 C25 C24 119.8(2)
F25 C25 C26 120.1(2)
C24 C25 C26 120.1(2)
F26 C26 C25 114.53(19)
F26 C26 C21 120.72(19)
C25 C26 C21 124.7(2)
C56 C51 C52 118.4(2)
C56 C51 C33 121.0(2)
C52 C51 C33 120.6(2)
C53 C52 C51 120.6(2)
C53 C52 H52 119.7
C51 C52 H52 119.7
C54 C53 C52 120.3(2)
C54 C53 H53 119.9
C52 C53 H53 119.9
C55 C54 C53 119.7(2)
C55 C54 H54 120.2
C53 C54 H54 120.2
C54 C55 C56 120.2(2)
C54 C55 H55 119.9
C56 C55 H55 119.9
C55 C56 C51 121.0(2)
C55 C56 H56 119.5
C51 C56 H56 119.5
C46 C41 C42 117.9(2)
C46 C41 C31 122.30(19)
C42 C41 C31 119.78(19)
C43 C42 C41 121.0(2)
C43 C42 H42 119.5
C41 C42 H42 119.5
C42 C43 C44 120.1(2)
C42 C43 H43 119.9
C44 C43 H43 119.9
C43 C44 C45 119.8(2)
C43 C44 C47 119.1(2)
C45 C44 C47 121.1(2)
C46 C45 C44 119.6(2)
C46 C45 H45 120.2
C44 C45 H45 120.2
C45 C46 C41 121.5(2)
C45 C46 H46 119.3
C41 C46 H46 119.3
F3 C47 F1 106.3(2)
F3 C47 F2 106.75(19)
F1 C47 F2 105.14(19)
F3 C47 C44 113.86(19)
F1 C47 C44 112.90(19)
F2 C47 C44 111.3(2)
N1 C61 C67 110.51(18)
N1 C61 C66 106.35(18)
C67 C61 C66 108.59(19)
N1 C61 C62 111.18(18)
C67 C61 C62 111.73(19)
C66 C61 C62 108.28(19)
C63 C62 C61 113.23(19)
C63 C62 H62A 108.9
C61 C62 H62A 108.9
C63 C62 H62B 108.9
C61 C62 H62B 108.9
H62A C62 H62B 107.7
C62 C63 C64 109.10(19)
C62 C63 H63A 109.9
C64 C63 H63A 109.9
C62 C63 H63B 109.9
C64 C63 H63B 109.9
H63A C63 H63B 108.3
C63 C64 C65 112.86(19)
C63 C64 H64A 109.0
C65 C64 H64A 109.0
C63 C64 H64B 109.0
C65 C64 H64B 109.0
H64A C64 H64B 107.8
N1 C65 C69 105.36(18)
N1 C65 C68 111.68(19)
C69 C65 C68 108.5(2)
N1 C65 C64 111.50(18)
C69 C65 C64 109.5(2)
C68 C65 C64 110.10(19)
C61 C66 H66A 109.5
C61 C66 H66B 109.5
H66A C66 H66B 109.5
C61 C66 H66C 109.5
H66A C66 H66C 109.5
H66B C66 H66C 109.5
C61 C67 H67A 109.5
C61 C67 H67B 109.5
H67A C67 H67B 109.5
C61 C67 H67C 109.5
H67A C67 H67C 109.5
H67B C67 H67C 109.5
C65 C68 H68A 109.5
C65 C68 H68B 109.5
H68A C68 H68B 109.5
C65 C68 H68C 109.5
H68A C68 H68C 109.5
H68B C68 H68C 109.5
C65 C69 H69A 109.5
C65 C69 H69B 109.5
H69A C69 H69B 109.5
C65 C69 H69C 109.5
H69A C69 H69C 109.5
H69B C69 H69C 109.5
C72 C71 C76 117.4(3)
C72 C71 C77 121.2(3)
C76 C71 C77 121.2(3)
C71 C72 C73 121.5(3)
C71 C72 H72 119.3
C73 C72 H72 119.3
C74 C73 C72 120.6(3)
C74 C73 H73 119.7
C72 C73 H73 119.7
C75 C74 C73 118.6(3)
C75 C74 H74 120.7
C73 C74 H74 120.7
C74 C75 C76 120.2(3)
C74 C75 H75 119.9
C76 C75 H75 119.9
C71 C76 C75 121.4(3)
C71 C76 H76 119.3
C75 C76 H76 119.3
C71 C77 H77A 109.5
C71 C77 H77B 109.5
H77A C77 H77B 109.5
C71 C77 H77C 109.5
H77A C77 H77C 109.5
H77B C77 H77C 109.5

loop_
_geom_bond_atom_site_label_1
_geom_bond_atom_site_label_2
_geom_bond_distance
Li1 O1 1.879(4)
Li1 F12 1.934(4)
Li1 N1 2.049(4)
Li1 F22 2.611(4)
B1 O1 1.537(3)
B1 C11 1.652(3)
B1 C21 1.658(3)
B1 C3 1.664(3)
C1 C2 1.343(3)
C1 C7A 1.459(3)
C1 C8 1.516(3)
F1 C47 1.342(3)
N1 C65 1.512(3)
N1 C61 1.512(3)
N1 H1 0.91(3)
O1 C33 1.381(2)
C2 C3 1.505(3)
C2 H2 0.95
F2 C47 1.350(3)
C3 C3A 1.518(3)
C3 C31 1.563(3)
C3A C4 1.387(3)
C3A C7A 1.414(3)
F3 C47 1.327(3)
C4 C5 1.397(3)
C4 H4 0.95
C5 C6 1.385(3)
C5 H5 0.95
C6 C7 1.382(3)
C6 H6 0.95
C7 C7A 1.395(3)
C7 H7 0.95
C8 C9 1.524(3)
C8 C10 1.528(3)
C8 H8 1.0
C9 H9A 0.98
C9 H9B 0.98
C9 H9C 0.98
C10 H10A 0.98
C10 H10B 0.98
C10 H10C 0.98
C33 C32 1.332(3)
C33 C51 1.489(3)
C32 C31 1.498(3)
C32 H32 0.95
C31 C41 1.519(3)
C31 H31 1.0
C11 C12 1.382(3)
C11 C16 1.396(3)
C12 C13 1.375(3)
C12 F12 1.382(2)
C13 F13 1.348(3)
C13 C14 1.369(3)
C14 F14 1.342(3)
C14 C15 1.376(3)
C15 F15 1.350(3)
C15 C16 1.371(3)
C16 F16 1.352(2)
C21 C26 1.387(3)
C21 C22 1.392(3)
C22 F22 1.374(3)
C22 C23 1.375(3)
C23 F23 1.346(3)
C23 C24 1.380(3)
C24 F24 1.343(3)
C24 C25 1.370(3)
C25 F25 1.350(3)
C25 C26 1.376(3)
C26 F26 1.359(2)
C51 C56 1.393(3)
C51 C52 1.394(3)
C52 C53 1.389(3)
C52 H52 0.95
C53 C54 1.387(4)
C53 H53 0.95
C54 C55 1.379(4)
C54 H54 0.95
C55 C56 1.387(3)
C55 H55 0.95
C56 H56 0.95
C41 C46 1.393(3)
C41 C42 1.395(3)
C42 C43 1.383(3)
C42 H42 0.95
C43 C44 1.384(3)
C43 H43 0.95
C44 C45 1.389(3)
C44 C47 1.493(3)
C45 C46 1.382(3)
C45 H45 0.95
C46 H46 0.95
C61 C67 1.526(3)
C61 C66 1.530(3)
C61 C62 1.532(3)
C62 C63 1.515(3)
C62 H62A 0.99
C62 H62B 0.99
C63 C64 1.520(3)
C63 H63A 0.99
C63 H63B 0.99
C64 C65 1.533(3)
C64 H64A 0.99
C64 H64B 0.99
C65 C69 1.523(3)
C65 C68 1.533(3)
C66 H66A 0.98
C66 H66B 0.98
C66 H66C 0.98
C67 H67A 0.98
C67 H67B 0.98
C67 H67C 0.98
C68 H68A 0.98
C68 H68B 0.98
C68 H68C 0.98
C69 H69A 0.98
C69 H69B 0.98
C69 H69C 0.98
C71 C72 1.363(4)
C71 C76 1.382(5)
C71 C77 1.531(4)
C72 C73 1.396(4)
C72 H72 0.95
C73 C74 1.389(4)
C73 H73 0.95
C74 C75 1.353(4)
C74 H74 0.95
C75 C76 1.415(5)
C75 H75 0.95
C76 H76 0.95
C77 H77A 0.98
C77 H77B 0.98
C77 H77C 0.98

loop_
_geom_hbond_atom_site_label_D
_geom_hbond_atom_site_label_H
_geom_hbond_atom_site_label_A
_geom_hbond_site_symmetry_A
_geom_hbond_distance_DH
_geom_hbond_distance_HA
_geom_hbond_distance_DA
_geom_hbond_angle_DHA
C62 H62A F2 1_666 0.99 2.57 3.492(3) 154.6
C66 H66A F22 . 0.98 2.39 3.355(3) 169.0
C67 H67B F2 1_666 0.98 2.58 3.457(3) 148.5
C68 H68A F12 . 0.98 2.36 3.199(3) 143.3

loop_
_geom_torsion_atom_site_label_1
_geom_torsion_atom_site_label_2
_geom_torsion_atom_site_label_3
_geom_torsion_atom_site_label_4
_geom_torsion
C11 B1 O1 C33 -168.31(17)
C21 B1 O1 C33 78.3(2)
C3 B1 O1 C33 -50.2(2)
C11 B1 O1 Li1 13.5(3)
C21 B1 O1 Li1 -99.9(2)
C3 B1 O1 Li1 131.6(2)
F12 Li1 O1 C33 137.45(17)
N1 Li1 O1 C33 -8.6(6)
F22 Li1 O1 C33 -121.13(17)
F12 Li1 O1 B1 -44.5(2)
N1 Li1 O1 B1 169.5(4)
F22 Li1 O1 B1 56.96(18)
C7A C1 C2 C3 2.8(2)
C8 C1 C2 C3 -174.3(2)
C1 C2 C3 C3A -4.1(2)
C1 C2 C3 C31 -125.4(2)
C1 C2 C3 B1 111.0(2)
O1 B1 C3 C2 -177.09(17)
C11 B1 C3 C2 -57.8(2)
C21 B1 C3 C2 65.3(2)
O1 B1 C3 C3A -65.9(2)
C11 B1 C3 C3A 53.4(2)
C21 B1 C3 C3A 176.54(18)
O1 B1 C3 C31 57.4(2)
C11 B1 C3 C31 176.74(16)
C21 B1 C3 C31 -60.1(2)
C2 C3 C3A C4 -177.0(2)
C31 C3 C3A C4 -56.7(3)
B1 C3 C3A C4 63.6(3)
C2 C3 C3A C7A 3.9(2)
C31 C3 C3A C7A 124.16(19)
B1 C3 C3A C7A -115.55(18)
C7A C3A C4 C5 0.9(3)
C3 C3A C4 C5 -178.2(2)
C3A C4 C5 C6 -0.3(3)
C4 C5 C6 C7 -0.5(3)
C5 C6 C7 C7A 0.8(3)
C6 C7 C7A C3A -0.2(3)
C6 C7 C7A C1 -178.7(2)
C4 C3A C7A C7 -0.6(3)
C3 C3A C7A C7 178.61(19)
C4 C3A C7A C1 178.20(19)
C3 C3A C7A C1 -2.5(2)
C2 C1 C7A C7 178.6(2)
C8 C1 C7A C7 -4.2(4)
C2 C1 C7A C3A -0.1(2)
C8 C1 C7A C3A 177.1(2)
C2 C1 C8 C9 -26.3(3)
C7A C1 C8 C9 157.0(2)
C2 C1 C8 C10 97.5(3)
C7A C1 C8 C10 -79.2(3)
B1 O1 C33 C32 23.9(3)
Li1 O1 C33 C32 -157.8(2)
B1 O1 C33 C51 -154.47(18)
Li1 O1 C33 C51 23.7(3)
O1 C33 C32 C31 -2.6(3)
C51 C33 C32 C31 175.7(2)
C33 C32 C31 C41 141.3(2)
C33 C32 C31 C3 12.4(3)
C2 C3 C31 C32 -165.37(17)
C3A C3 C31 C32 80.7(2)
B1 C3 C31 C32 -39.0(2)
C2 C3 C31 C41 65.8(2)
C3A C3 C31 C41 -48.1(2)
B1 C3 C31 C41 -167.84(17)
O1 B1 C11 C12 21.4(3)
C21 B1 C11 C12 132.8(2)
C3 B1 C11 C12 -95.8(2)
O1 B1 C11 C16 -160.94(18)
C21 B1 C11 C16 -49.5(2)
C3 B1 C11 C16 81.9(2)
C16 C11 C12 C13 -0.8(3)
B1 C11 C12 C13 177.1(2)
C16 C11 C12 F12 177.32(18)
B1 C11 C12 F12 -4.8(3)
C13 C12 F12 Li1 134.6(2)
C11 C12 F12 Li1 -43.7(3)
F12 C12 C13 F13 1.4(3)
C11 C12 C13 F13 179.6(2)
F12 C12 C13 C14 -178.04(19)
C11 C12 C13 C14 0.1(4)
F13 C13 C14 F14 0.7(3)
C12 C13 C14 F14 -179.8(2)
F13 C13 C14 C15 -179.1(2)
C12 C13 C14 C15 0.3(3)
F14 C14 C15 F15 -0.7(3)
C13 C14 C15 F15 179.2(2)
F14 C14 C15 C16 -179.9(2)
C13 C14 C15 C16 -0.1(4)
F15 C15 C16 F16 0.0(3)
C14 C15 C16 F16 179.2(2)
F15 C15 C16 C11 -179.9(2)
C14 C15 C16 C11 -0.7(4)
C12 C11 C16 F16 -178.85(19)
B1 C11 C16 F16 3.1(3)
C12 C11 C16 C15 1.0(3)
B1 C11 C16 C15 -177.0(2)
O1 B1 C21 C26 -127.4(2)
C11 B1 C21 C26 116.2(2)
C3 B1 C21 C26 -8.0(3)
O1 B1 C21 C22 56.3(2)
C11 B1 C21 C22 -60.0(2)
C3 B1 C21 C22 175.75(18)
C26 C21 C22 F22 -178.71(18)
B1 C21 C22 F22 -1.7(3)
C26 C21 C22 C23 -1.0(3)
B1 C21 C22 C23 176.0(2)
C23 C22 F22 Li1 152.17(18)
C21 C22 F22 Li1 -29.9(3)
F22 C22 C23 F23 -0.5(3)
C21 C22 C23 F23 -178.3(2)
F22 C22 C23 C24 178.61(19)
C21 C22 C23 C24 0.8(4)
F23 C23 C24 F24 0.3(3)
C22 C23 C24 F24 -178.8(2)
F23 C23 C24 C25 179.1(2)
C22 C23 C24 C25 0.0(3)
F24 C24 C25 F25 -1.4(3)
C23 C24 C25 F25 179.8(2)
F24 C24 C25 C26 178.3(2)
C23 C24 C25 C26 -0.5(3)
F25 C25 C26 F26 1.6(3)
C24 C25 C26 F26 -178.07(19)
F25 C25 C26 C21 180.00(19)
C24 C25 C26 C21 0.3(3)
C22 C21 C26 F26 178.70(17)
B1 C21 C26 F26 2.3(3)
C22 C21 C26 C25 0.4(3)
B1 C21 C26 C25 -175.9(2)
C32 C33 C51 C56 -141.8(2)
O1 C33 C51 C56 36.7(3)
C32 C33 C51 C52 36.0(3)
O1 C33 C51 C52 -145.6(2)
C56 C51 C52 C53 0.8(4)
C33 C51 C52 C53 -177.0(2)
C51 C52 C53 C54 -1.3(4)
C52 C53 C54 C55 0.6(4)
C53 C54 C55 C56 0.5(4)
C54 C55 C56 C51 -0.9(4)
C52 C51 C56 C55 0.3(3)
C33 C51 C56 C55 178.0(2)
C32 C31 C41 C46 -34.8(3)
C3 C31 C41 C46 93.6(2)
C32 C31 C41 C42 144.7(2)
C3 C31 C41 C42 -86.9(2)
C46 C41 C42 C43 0.8(3)
C31 C41 C42 C43 -178.78(19)
C41 C42 C43 C44 -0.4(3)
C42 C43 C44 C45 -0.2(3)
C42 C43 C44 C47 179.5(2)
C43 C44 C45 C46 0.4(3)
C47 C44 C45 C46 -179.4(2)
C44 C45 C46 C41 0.0(3)
C42 C41 C46 C45 -0.6(3)
C31 C41 C46 C45 178.94(19)
C43 C44 C47 F3 -165.2(2)
C45 C44 C47 F3 14.6(3)
C43 C44 C47 F1 73.5(3)
C45 C44 C47 F1 -106.8(2)
C43 C44 C47 F2 -44.5(3)
C45 C44 C47 F2 135.3(2)
C65 N1 C61 C67 82.3(2)
Li1 N1 C61 C67 -54.9(2)
C65 N1 C61 C66 -160.00(19)
Li1 N1 C61 C66 62.7(2)
C65 N1 C61 C62 -42.3(3)
Li1 N1 C61 C62 -179.61(19)
N1 C61 C62 C63 50.0(3)
C67 C61 C62 C63 -73.9(2)
C66 C61 C62 C63 166.53(19)
C61 C62 C63 C64 -58.7(3)
C62 C63 C64 C65 58.4(3)
C61 N1 C65 C69 161.14(19)
Li1 N1 C65 C69 -62.1(2)
C61 N1 C65 C68 -81.3(2)
Li1 N1 C65 C68 55.5(3)
C61 N1 C65 C64 42.4(3)
Li1 N1 C65 C64 179.10(19)
C63 C64 C65 N1 -49.8(3)
C63 C64 C65 C69 -166.0(2)
C63 C64 C65 C68 74.8(2)
C76 C71 C72 C73 -5.6(5)
C77 C71 C72 C73 178.9(3)
C71 C72 C73 C74 5.5(5)
C72 C73 C74 C75 -4.0(5)
C73 C74 C75 C76 2.9(5)
C72 C71 C76 C75 4.5(5)
C77 C71 C76 C75 180.0(3)
C74 C75 C76 C71 -3.2(5)
